data_4517192
loop_
_publ_author_name
'Morris, David M.'
'Merola, Joseph S.'

_publ_section_title
;
 Octametallic Cluster of Cp*Ir(glycinato) Cations.
;
_journal_issue 26
_journal_name_full 'ACS omega'
_journal_page_first 22126
_journal_page_last 22132
_journal_paper_doi 10.1021/acsomega.9b03267
_journal_volume 4
_journal_year 2019
_chemical_formula_moiety 'C36 H57 Ir3 N3 O6, 3(B F4), 5(C3 H7 N O), C3 H6'
_chemical_formula_sum 'C54 H98 B3 F12 Ir3 N8 O11'
_chemical_formula_weight 1872.43
_space_group_crystal_system triclinic
_space_group_IT_number 2
_space_group_name_Hall '-P 1'
_space_group_name_H-M_alt 'P -1'
_atom_sites_solution_hydrogens geom
_atom_sites_solution_primary direct
_audit_creation_date 2019-11-09
_audit_creation_method
;
Olex2 1.2
(compiled 2018.05.29 svn.r3508 for OlexSys, GUI svn.r5506)
;
_cell_angle_alpha 97.538(2)
_cell_angle_beta 93.547(2)
_cell_angle_gamma 94.776(2)
_cell_formula_units_Z 2
_cell_length_a 11.8589(3)
_cell_length_b 12.0553(3)
_cell_length_c 24.3256(6)
_cell_measurement_reflns_used 23616
_cell_measurement_temperature 100.05(10)
_cell_measurement_theta_max 32.1160
_cell_measurement_theta_min 3.8050
_cell_volume 3426.29(15)
_computing_cell_refinement
;
CrysAlisPro, Agilent Technologies,
Version 1.171.37.31 (release 14-01-2014 CrysAlis171 .NET)
(compiled Jan 14 2014,18:38:05)
;
_computing_data_collection
;
CrysAlisPro, Agilent Technologies,
Version 1.171.37.31 (release 14-01-2014 CrysAlis171 .NET)
(compiled Jan 14 2014,18:38:05)
;
_computing_data_reduction
;
CrysAlisPro, Agilent Technologies,
Version 1.171.37.31 (release 14-01-2014 CrysAlis171 .NET)
(compiled Jan 14 2014,18:38:05)
;
_computing_molecular_graphics 'Olex2 (Dolomanov et al., 2009)'
_computing_publication_material 'Olex2 (Dolomanov et al., 2009)'
_computing_structure_refinement 'ShelXL (Sheldrick, 2015)'
_computing_structure_solution 'ShelXS (Sheldrick, 2008)'
_diffrn_ambient_temperature 100.15
_diffrn_detector_area_resol_mean 8.0061
_diffrn_detector_type Eos
_diffrn_measured_fraction_theta_full 0.998
_diffrn_measured_fraction_theta_max 0.927
_diffrn_measurement_details
;
#__ type_ start__ end____ width___ exp.time_
  1 omega  -21.00   38.00   1.0000    5.0000
omega____ theta____ kappa____ phi______ frames
    -      -29.5315   57.0000  -60.0000 59

#__ type_ start__ end____ width___ exp.time_
  2 omega  -60.00   42.00   1.0000    5.0000
omega____ theta____ kappa____ phi______ frames
    -      -29.5315   77.0000    0.0000 102

#__ type_ start__ end____ width___ exp.time_
  3 omega  -62.00   42.00   1.0000    5.0000
omega____ theta____ kappa____ phi______ frames
    -      -29.5315   77.0000 -180.0000 104

#__ type_ start__ end____ width___ exp.time_
  4 omega  -31.00    4.00   1.0000    5.0000
omega____ theta____ kappa____ phi______ frames
    -      -29.5315  -77.0000 -150.0000 35

#__ type_ start__ end____ width___ exp.time_
  5 omega  -79.00  -51.00   1.0000    5.0000
omega____ theta____ kappa____ phi______ frames
    -      -29.5315  -77.0000 -150.0000 28

#__ type_ start__ end____ width___ exp.time_
  6 omega -100.00   -6.00   1.0000    5.0000
omega____ theta____ kappa____ phi______ frames
    -      -29.5315  -57.0000 -120.0000 94

#__ type_ start__ end____ width___ exp.time_
  7 omega  -20.00    5.00   1.0000    5.0000
omega____ theta____ kappa____ phi______ frames
    -      -29.5315  -85.0000   32.1059 25

#__ type_ start__ end____ width___ exp.time_
  8 omega  -23.00    5.00   1.0000    5.0000
omega____ theta____ kappa____ phi______ frames
    -      -29.5315  -82.0000  111.3713 28

#__ type_ start__ end____ width___ exp.time_
  9 omega -100.00   -6.00   1.0000    5.0000
omega____ theta____ kappa____ phi______ frames
    -      -29.5315  -57.0000  150.0000 94

#__ type_ start__ end____ width___ exp.time_
 10 omega  -62.00   43.00   1.0000    5.0000
omega____ theta____ kappa____ phi______ frames
    -      -29.5315   77.0000   90.0000 105

#__ type_ start__ end____ width___ exp.time_
 11 omega  -71.00   28.00   1.0000    5.0000
omega____ theta____ kappa____ phi______ frames
    -      -29.5315   95.0000 -123.0000 99

#__ type_ start__ end____ width___ exp.time_
 12 omega -100.00   -6.00   1.0000    5.0000
omega____ theta____ kappa____ phi______ frames
    -      -29.5315  -57.0000   60.0000 94

#__ type_ start__ end____ width___ exp.time_
 13 omega -100.00   -6.00   1.0000    5.0000
omega____ theta____ kappa____ phi______ frames
    -      -29.5315  -57.0000  -30.0000 94
;
_diffrn_measurement_device 'four-circle diffractometer'
_diffrn_measurement_device_type 'Xcalibur, Eos, Gemini ultra'
_diffrn_measurement_method '\w scans'
_diffrn_radiation_type MoK\a
_diffrn_radiation_wavelength 0.71073
_diffrn_reflns_av_R_equivalents 0.0609
_diffrn_reflns_av_unetI/netI 0.0653
_diffrn_reflns_Laue_measured_fraction_full 0.998
_diffrn_reflns_Laue_measured_fraction_max 0.927
_diffrn_reflns_limit_h_max 17
_diffrn_reflns_limit_h_min -17
_diffrn_reflns_limit_k_max 18
_diffrn_reflns_limit_k_min -17
_diffrn_reflns_limit_l_max 34
_diffrn_reflns_limit_l_min -36
_diffrn_reflns_number 78945
_diffrn_reflns_point_group_measured_fraction_full 0.998
_diffrn_reflns_point_group_measured_fraction_max 0.927
_diffrn_reflns_theta_full 30.000
_diffrn_reflns_theta_max 32.503
_diffrn_reflns_theta_min 3.581
_exptl_absorpt_coefficient_mu 5.903
_exptl_absorpt_correction_T_max 0.547
_exptl_absorpt_correction_T_min 0.230
_exptl_absorpt_correction_type gaussian
_exptl_absorpt_process_details
;
CrysAlisPro, Agilent Technologies,
Version 1.171.37.31 (release 14-01-2014 CrysAlis171 .NET)
(compiled Jan 14 2014,18:38:05)
Analytical numeric absorption correction using a multifaceted crystal
			model based on expressions derived by R.C. Clark & J.S. Reid.
(Clark, R. C. & Reid, J. S. (1995). Acta Cryst. A51, 887-897)
Empirical absorption correction using spherical harmonics,
 implemented in SCALE3 ABSPACK scaling algorithm.
;
_exptl_crystal_colour 'clear light yellow'
_exptl_crystal_colour_lustre clear
_exptl_crystal_colour_modifier light
_exptl_crystal_colour_primary yellow
_exptl_crystal_density_diffrn 1.815
_exptl_crystal_description prism
_exptl_crystal_F_000 1840
_exptl_crystal_preparation 'Cp*Ir(glycine)Cl and AgBF4'
_exptl_crystal_recrystallization_method 'From DMF and hexanes'
_exptl_crystal_size_max 0.4193
_exptl_crystal_size_mid 0.1983
_exptl_crystal_size_min 0.1181
_refine_diff_density_max 2.213
_refine_diff_density_min -2.219
_refine_diff_density_rms 0.202
_refine_ls_extinction_method none
_refine_ls_goodness_of_fit_ref 1.065
_refine_ls_hydrogen_treatment constr
_refine_ls_matrix_type full
_refine_ls_number_parameters 845
_refine_ls_number_reflns 22990
_refine_ls_number_restraints 0
_refine_ls_restrained_S_all 1.065
_refine_ls_R_factor_all 0.0579
_refine_ls_R_factor_gt 0.0429
_refine_ls_shift/su_max 0.004
_refine_ls_shift/su_mean 0.000
_refine_ls_structure_factor_coef Fsqd
_refine_ls_weighting_details 'w=1/[\s^2^(Fo^2^)+(0.0158P)^2^+8.8381P] where P=(Fo^2^+2Fc^2^)/3'
_refine_ls_weighting_scheme calc
_refine_ls_wR_factor_gt 0.0748
_refine_ls_wR_factor_ref 0.0797
_reflns_Friedel_coverage 0.000
_reflns_number_gt 18886
_reflns_number_total 22990
_reflns_threshold_expression 'I > 2\s(I)'
_cod_data_source_file ao9b03267_si_002.cif
_cod_data_source_block dmmxi062a_abs_compound_5
_cod_depositor_comments 'Adding full bibliography for 4517188--4517193.cif.'
_cod_database_code 4517192
_shelx_shelxl_version_number 2018/3
_shelx_space_group_comment
;
The symmetry employed for this shelxl refinement is uniquely defined
by the following loop, which should always be used as a source of
symmetry information in preference to the above space-group names.
They are only intended as comments.
;
_olex2_refinement_description
;
1. Fixed Uiso
 At 1.2 times of:
  All C(H) groups, All C(H,H) groups, All N(H,H) groups
 At 1.5 times of:
  All C(H,H,H) groups
2.a Secondary CH2 refined with riding coordinates:
 N1(H1A,H1B), N2(H2A,H2B), N3(H3A,H3B), C32(H32A,H32B), C34(H34A,H34B),
 C36(H36A,H36B), C1S(H1SA,H1SB), C2S(H2SA,H2SB), C3S(H3SA,H3SB)
2.b Aromatic/amide H refined with riding coordinates:
 C13D(H13D), C4D(H4D), C7D(H7D), C12D(H12D), C2AA(H2AA)
2.c Idealised Me refined as rotating group:
 C6(H6A,H6B,H6C), C7(H7A,H7B,H7C), C8(H8A,H8B,H8C), C9(H9A,H9B,H9C), C10(H10A,
 H10B,H10C), C16(H16A,H16B,H16C), C17(H17A,H17B,H17C), C18(H18A,H18B,H18C),
 C19(H19A,H19B,H19C), C20(H20A,H20B,H20C), C26(H26A,H26B,H26C), C27(H27A,H27B,
 H27C), C28(H28A,H28B,H28C), C29(H29A,H29B,H29C), C30(H30A,H30B,H30C),
 C14D(H14A,H14B,H14C), C15D(H15A,H15B,H15C), C5D(H5DA,H5DB,H5DC), C6D(H6DA,H6DB,
 H6DC), C8D(H8DA,H8DB,H8DC), C9D(H9DA,H9DB,H9DC), C10D(H10D,H10E,H10F),
 C11D(H11A,H11B,H11C), C3AA(H3AA,H3AB,H3AC), C4AA(H4AA,H4AB,H4AC)
;
_olex2_exptl_crystal_mounting_method fiber
_olex2_submission_special_instructions 'No special instructions were received'

loop_
_space_group_symop_operation_xyz
'x, y, z'
'-x, -y, -z'

loop_
_atom_site_label
_atom_site_type_symbol
_atom_site_fract_x
_atom_site_fract_y
_atom_site_fract_z
_atom_site_U_iso_or_equiv
_atom_site_adp_type
_atom_site_occupancy
_atom_site_site_symmetry_order
_atom_site_calc_flag
_atom_site_refinement_flags_posn
Ir1 Ir 0.21253(2) 0.54572(2) 0.63835(2) 0.00998(4) Uani 1 1 d .
Ir2 Ir 0.38496(2) 0.20880(2) 0.73302(2) 0.01257(4) Uani 1 1 d .
Ir3 Ir 0.04861(2) 0.42919(2) 0.82746(2) 0.01158(4) Uani 1 1 d .
O1 O 0.1406(2) 0.5129(2) 0.71338(12) 0.0126(6) Uani 1 1 d .
O2 O 0.1485(2) 0.5694(3) 0.80514(12) 0.0142(6) Uani 1 1 d .
O3 O 0.3675(2) 0.5246(2) 0.68443(13) 0.0139(6) Uani 1 1 d .
O4 O 0.3276(2) 0.3437(2) 0.69403(12) 0.0125(6) Uani 1 1 d .
O5 O 0.3678(2) 0.3191(3) 0.80755(13) 0.0165(6) Uani 1 1 d .
O6 O 0.1820(2) 0.3365(3) 0.79583(12) 0.0150(6) Uani 1 1 d .
N1 N 0.2397(3) 0.7049(3) 0.69002(15) 0.0139(7) Uani 1 1 d .
H1A H 0.306580 0.741136 0.682979 0.017 Uiso 1 1 calc R
H1B H 0.183028 0.748081 0.682119 0.017 Uiso 1 1 calc R
N2 N 0.5342(3) 0.3203(3) 0.73700(16) 0.0170(8) Uani 1 1 d .
H2A H 0.575179 0.319583 0.769834 0.020 Uiso 1 1 calc R
H2B H 0.577644 0.296615 0.708980 0.020 Uiso 1 1 calc R
N3 N 0.1749(3) 0.4612(3) 0.89452(15) 0.0155(7) Uani 1 1 d .
H3A H 0.176731 0.534267 0.910144 0.019 Uiso 1 1 calc R
H3B H 0.156804 0.417168 0.920911 0.019 Uiso 1 1 calc R
C1 C 0.2641(3) 0.5311(4) 0.55518(17) 0.0129(8) Uani 1 1 d .
C2 C 0.2181(3) 0.4210(4) 0.56639(17) 0.0122(8) Uani 1 1 d .
C3 C 0.1036(3) 0.4274(4) 0.57978(18) 0.0140(8) Uani 1 1 d .
C4 C 0.0754(3) 0.5424(4) 0.57736(18) 0.0151(8) Uani 1 1 d .
C5 C 0.1746(3) 0.6040(4) 0.56080(18) 0.0134(8) Uani 1 1 d .
C6 C 0.3796(4) 0.5589(4) 0.53680(19) 0.0177(9) Uani 1 1 d .
H6A H 0.399015 0.640391 0.544209 0.027 Uiso 1 1 calc GR
H6B H 0.380386 0.533749 0.496857 0.027 Uiso 1 1 calc GR
H6C H 0.435177 0.521016 0.557242 0.027 Uiso 1 1 calc GR
C7 C 0.2806(4) 0.3178(4) 0.56263(19) 0.0167(9) Uani 1 1 d .
H7A H 0.362437 0.339552 0.565574 0.025 Uiso 1 1 calc GR
H7B H 0.258849 0.271048 0.526881 0.025 Uiso 1 1 calc GR
H7C H 0.261342 0.275326 0.592981 0.025 Uiso 1 1 calc GR
C8 C 0.0272(4) 0.3337(4) 0.59463(19) 0.0173(9) Uani 1 1 d .
H8A H 0.063689 0.301856 0.625470 0.026 Uiso 1 1 calc GR
H8B H 0.011617 0.275315 0.562365 0.026 Uiso 1 1 calc GR
H8C H -0.044255 0.361962 0.605849 0.026 Uiso 1 1 calc GR
C9 C -0.0388(4) 0.5847(4) 0.5847(2) 0.0201(10) Uani 1 1 d .
H9A H -0.083602 0.535208 0.605743 0.030 Uiso 1 1 calc GR
H9B H -0.078239 0.585557 0.548175 0.030 Uiso 1 1 calc GR
H9C H -0.029349 0.661046 0.605051 0.030 Uiso 1 1 calc GR
C10 C 0.1844(4) 0.7251(4) 0.5515(2) 0.0189(9) Uani 1 1 d .
H10A H 0.123581 0.763206 0.569372 0.028 Uiso 1 1 calc GR
H10B H 0.177740 0.729488 0.511555 0.028 Uiso 1 1 calc GR
H10C H 0.258119 0.761490 0.567682 0.028 Uiso 1 1 calc GR
C11 C 0.3820(4) 0.0682(4) 0.66954(19) 0.0169(9) Uani 1 1 d .
C12 C 0.4609(4) 0.0554(4) 0.7149(2) 0.0183(9) Uani 1 1 d .
C13 C 0.4005(4) 0.0532(4) 0.7645(2) 0.0184(9) Uani 1 1 d .
C14 C 0.2817(4) 0.0612(4) 0.74923(19) 0.0179(9) Uani 1 1 d .
C15 C 0.2706(4) 0.0712(4) 0.69115(19) 0.0167(9) Uani 1 1 d .
C16 C 0.4056(4) 0.0664(4) 0.60953(19) 0.0222(10) Uani 1 1 d .
H16A H 0.354127 0.112973 0.591840 0.033 Uiso 1 1 calc GR
H16B H 0.393672 -0.011003 0.590579 0.033 Uiso 1 1 calc GR
H16C H 0.484275 0.096081 0.606990 0.033 Uiso 1 1 calc GR
C17 C 0.5862(4) 0.0496(4) 0.7116(2) 0.0262(11) Uani 1 1 d .
H17A H 0.612656 0.092706 0.682634 0.039 Uiso 1 1 calc GR
H17B H 0.601924 -0.028951 0.702438 0.039 Uiso 1 1 calc GR
H17C H 0.625740 0.081219 0.747467 0.039 Uiso 1 1 calc GR
C18 C 0.4487(4) 0.0373(5) 0.8208(2) 0.0279(11) Uani 1 1 d .
H18A H 0.530688 0.058108 0.823982 0.042 Uiso 1 1 calc GR
H18B H 0.433911 -0.041674 0.826145 0.042 Uiso 1 1 calc GR
H18C H 0.412939 0.084887 0.849249 0.042 Uiso 1 1 calc GR
C19 C 0.1895(4) 0.0596(4) 0.7882(2) 0.0235(10) Uani 1 1 d .
H19A H 0.217882 0.100459 0.824599 0.035 Uiso 1 1 calc GR
H19B H 0.164726 -0.018356 0.792239 0.035 Uiso 1 1 calc GR
H19C H 0.125219 0.095584 0.773431 0.035 Uiso 1 1 calc GR
C20 C 0.1618(4) 0.0799(4) 0.6582(2) 0.0213(10) Uani 1 1 d .
H20A H 0.108744 0.115950 0.682533 0.032 Uiso 1 1 calc GR
H20B H 0.128745 0.004561 0.642128 0.032 Uiso 1 1 calc GR
H20C H 0.176720 0.125004 0.628238 0.032 Uiso 1 1 calc GR
C21 C -0.0821(4) 0.3072(4) 0.84165(19) 0.0158(9) Uani 1 1 d .
C22 C -0.0946(4) 0.4121(4) 0.87539(19) 0.0188(9) Uani 1 1 d .
C23 C -0.1097(4) 0.4964(4) 0.83971(19) 0.0162(9) Uani 1 1 d .
C24 C -0.1131(3) 0.4424(4) 0.78291(18) 0.0151(8) Uani 1 1 d .
C25 C -0.0964(4) 0.3268(4) 0.78399(18) 0.0156(9) Uani 1 1 d .
C26 C -0.0712(4) 0.1956(4) 0.8613(2) 0.0225(10) Uani 1 1 d .
H26A H -0.030714 0.148436 0.834737 0.034 Uiso 1 1 calc GR
H26B H -0.146983 0.158630 0.864298 0.034 Uiso 1 1 calc GR
H26C H -0.028941 0.206783 0.897831 0.034 Uiso 1 1 calc GR
C27 C -0.0885(4) 0.4313(5) 0.93805(19) 0.0261(11) Uani 1 1 d .
H27A H -0.041509 0.377245 0.952748 0.039 Uiso 1 1 calc GR
H27B H -0.165124 0.421300 0.950696 0.039 Uiso 1 1 calc GR
H27C H -0.054975 0.507883 0.951450 0.039 Uiso 1 1 calc GR
C28 C -0.1280(4) 0.6178(4) 0.8572(2) 0.0239(10) Uani 1 1 d .
H28A H -0.101546 0.639441 0.896387 0.036 Uiso 1 1 calc GR
H28B H -0.209022 0.627760 0.852189 0.036 Uiso 1 1 calc GR
H28C H -0.085415 0.665138 0.834315 0.036 Uiso 1 1 calc GR
C29 C -0.1337(4) 0.4977(4) 0.73182(19) 0.0211(10) Uani 1 1 d .
H29A H -0.105631 0.577366 0.739686 0.032 Uiso 1 1 calc GR
H29B H -0.215231 0.490817 0.721012 0.032 Uiso 1 1 calc GR
H29C H -0.093659 0.461008 0.701425 0.032 Uiso 1 1 calc GR
C30 C -0.0932(4) 0.2399(4) 0.7343(2) 0.0224(10) Uani 1 1 d .
H30A H -0.056578 0.274142 0.704783 0.034 Uiso 1 1 calc GR
H30B H -0.170737 0.209689 0.720915 0.034 Uiso 1 1 calc GR
H30C H -0.050055 0.178871 0.744608 0.034 Uiso 1 1 calc GR
C31 C 0.1709(3) 0.5829(3) 0.75573(17) 0.0111(8) Uani 1 1 d .
C32 C 0.2423(4) 0.6893(4) 0.74940(18) 0.0143(8) Uani 1 1 d .
H32A H 0.212654 0.754364 0.771203 0.017 Uiso 1 1 calc R
H32B H 0.321471 0.684683 0.763799 0.017 Uiso 1 1 calc R
C33 C 0.3921(3) 0.4335(4) 0.70093(17) 0.0130(8) Uani 1 1 d .
C34 C 0.5067(4) 0.4361(4) 0.7323(2) 0.0175(9) Uani 1 1 d .
H34A H 0.565633 0.474329 0.712427 0.021 Uiso 1 1 calc R
H34B H 0.505595 0.478824 0.769869 0.021 Uiso 1 1 calc R
C35 C 0.2769(4) 0.3584(4) 0.82237(19) 0.0150(8) Uani 1 1 d .
C36 C 0.2880(3) 0.4388(4) 0.87625(18) 0.0159(9) Uani 1 1 d .
H36A H 0.330981 0.405789 0.905312 0.019 Uiso 1 1 calc R
H36B H 0.330607 0.510163 0.870709 0.019 Uiso 1 1 calc R
F1 F -0.1382(3) 0.7758(3) 0.70032(15) 0.0467(9) Uani 1 1 d .
F2 F -0.0646(3) 0.9483(3) 0.74066(16) 0.0441(9) Uani 1 1 d .
F3 F 0.0426(3) 0.8376(3) 0.68693(13) 0.0339(8) Uani 1 1 d .
F4 F -0.0006(3) 0.7928(3) 0.77110(13) 0.0419(9) Uani 1 1 d .
B1 B -0.0415(5) 0.8389(5) 0.7253(2) 0.0235(12) Uani 1 1 d .
F5 F 0.7443(3) 0.3790(3) 0.58414(14) 0.0381(8) Uani 1 1 d .
F6 F 0.6156(3) 0.2320(3) 0.55343(15) 0.0471(9) Uani 1 1 d .
F7 F 0.5633(3) 0.3848(3) 0.60843(14) 0.0371(8) Uani 1 1 d .
F8 F 0.6755(3) 0.2664(3) 0.64499(13) 0.0338(7) Uani 1 1 d .
B2 B 0.6495(5) 0.3161(5) 0.5969(2) 0.0229(11) Uani 1 1 d .
F9 F 0.2320(4) 0.2046(4) 0.92869(16) 0.0652(12) Uani 1 1 d .
F10 F 0.3173(4) 0.3105(4) 1.00425(19) 0.0682(13) Uani 1 1 d .
F11 F 0.1342(4) 0.3183(4) 0.98242(17) 0.0623(12) Uani 1 1 d .
F12 F 0.1926(3) 0.1658(3) 1.01484(17) 0.0536(10) Uani 1 1 d .
B3 B 0.2229(5) 0.2477(5) 0.9822(3) 0.0293(13) Uani 1 1 d .
O1D O 0.1776(3) 0.6853(3) 0.94350(16) 0.0330(9) Uani 1 1 d .
N1D N 0.1033(4) 0.8509(3) 0.93760(16) 0.0220(9) Uani 1 1 d .
C13D C 0.1385(4) 0.7552(4) 0.9161(2) 0.0260(11) Uani 1 1 d .
H13D H 0.133720 0.738245 0.876725 0.031 Uiso 1 1 calc R
C14D C 0.1032(5) 0.8805(4) 0.9973(2) 0.0293(12) Uani 1 1 d .
H14A H 0.026644 0.864111 1.008872 0.044 Uiso 1 1 calc GR
H14B H 0.127057 0.960727 1.007404 0.044 Uiso 1 1 calc GR
H14C H 0.156012 0.836490 1.015860 0.044 Uiso 1 1 calc GR
C15D C 0.0509(5) 0.9246(5) 0.9028(2) 0.0349(13) Uani 1 1 d .
H15A H -0.027419 0.932082 0.912482 0.052 Uiso 1 1 calc GR
H15B H 0.050879 0.892598 0.863657 0.052 Uiso 1 1 calc GR
H15C H 0.093796 0.998743 0.908915 0.052 Uiso 1 1 calc GR
O2D O 0.4818(5) 0.6490(5) 0.8392(2) 0.0730(17) Uani 1 1 d .
N2D N 0.6272(4) 0.7823(5) 0.8306(2) 0.0423(13) Uani 1 1 d .
C4D C 0.5595(7) 0.7213(7) 0.8594(3) 0.0550(19) Uani 1 1 d .
H4D H 0.571766 0.734304 0.898746 0.066 Uiso 1 1 calc R
C5D C 0.7129(6) 0.8692(6) 0.8554(3) 0.058(2) Uani 1 1 d .
H5DA H 0.689300 0.942687 0.848942 0.087 Uiso 1 1 calc GR
H5DB H 0.784720 0.857448 0.838561 0.087 Uiso 1 1 calc GR
H5DC H 0.722993 0.866468 0.895438 0.087 Uiso 1 1 calc GR
C6D C 0.6106(7) 0.7639(6) 0.7720(3) 0.059(2) Uani 1 1 d .
H6DA H 0.560243 0.695112 0.760358 0.089 Uiso 1 1 calc GR
H6DB H 0.683866 0.756123 0.756038 0.089 Uiso 1 1 calc GR
H6DC H 0.576210 0.827826 0.758983 0.089 Uiso 1 1 calc GR
O3D O 0.4403(3) 0.8005(3) 0.64924(15) 0.0258(8) Uani 1 1 d .
N3D N 0.5960(3) 0.7446(3) 0.6077(2) 0.0266(10) Uani 1 1 d .
C7D C 0.5135(4) 0.7347(4) 0.6405(2) 0.0243(10) Uani 1 1 d .
H7D H 0.509593 0.670648 0.659469 0.029 Uiso 1 1 calc R
C8D C 0.6796(5) 0.6627(5) 0.6001(3) 0.0406(15) Uani 1 1 d .
H8DA H 0.755233 0.699082 0.613204 0.061 Uiso 1 1 calc GR
H8DB H 0.678972 0.633028 0.560562 0.061 Uiso 1 1 calc GR
H8DC H 0.660878 0.600917 0.621390 0.061 Uiso 1 1 calc GR
C9D C 0.5994(5) 0.8348(5) 0.5714(3) 0.0414(15) Uani 1 1 d .
H9DA H 0.558189 0.806509 0.535471 0.062 Uiso 1 1 calc GR
H9DB H 0.678475 0.858059 0.565577 0.062 Uiso 1 1 calc GR
H9DC H 0.563864 0.899376 0.589240 0.062 Uiso 1 1 calc GR
O4D O 0.0753(3) 0.1773(3) 0.47586(16) 0.0332(9) Uani 1 1 d .
N4D N 0.1349(3) 0.0126(3) 0.43613(16) 0.0197(8) Uani 1 1 d .
C10D C 0.1691(5) -0.0240(5) 0.4885(2) 0.0343(13) Uani 1 1 d .
H10D H 0.167145 0.037996 0.518707 0.051 Uiso 1 1 calc GR
H10E H 0.246321 -0.047037 0.487259 0.051 Uiso 1 1 calc GR
H10F H 0.116983 -0.087661 0.494903 0.051 Uiso 1 1 calc GR
C11D C 0.1480(5) -0.0617(5) 0.3856(2) 0.0350(13) Uani 1 1 d .
H11A H 0.096849 -0.130368 0.384203 0.052 Uiso 1 1 calc GR
H11B H 0.226625 -0.081126 0.385192 0.052 Uiso 1 1 calc GR
H11C H 0.129499 -0.024058 0.353357 0.052 Uiso 1 1 calc GR
C12D C 0.0905(4) 0.1104(4) 0.4353(2) 0.0223(10) Uani 1 1 d .
H12D H 0.068615 0.129995 0.399800 0.027 Uiso 1 1 calc R
O5D O 0.6482(3) 0.2644(4) 0.83563(17) 0.0418(11) Uani 1 1 d .
N5D N 0.6143(4) 0.3571(5) 0.9190(2) 0.0396(13) Uani 1 1 d .
C2AA C 0.6382(6) 0.2695(7) 0.8869(4) 0.059(2) Uani 1 1 d .
H2AA H 0.649139 0.203649 0.903403 0.070 Uiso 1 1 calc R
C3AA C 0.5981(8) 0.3736(10) 0.9751(3) 0.100(4) Uani 1 1 d .
H3AA H 0.609163 0.304224 0.990924 0.151 Uiso 1 1 calc GR
H3AB H 0.520881 0.394007 0.980416 0.151 Uiso 1 1 calc GR
H3AC H 0.652882 0.434230 0.993848 0.151 Uiso 1 1 calc GR
C4AA C 0.6073(6) 0.4612(8) 0.8913(4) 0.071(2) Uani 1 1 d .
H4AA H 0.531119 0.486383 0.893813 0.106 Uiso 1 1 calc GR
H4AB H 0.622913 0.444404 0.852167 0.106 Uiso 1 1 calc GR
H4AC H 0.663430 0.520627 0.910049 0.106 Uiso 1 1 calc GR
C1S C 0.4643(8) 0.0894(10) 0.9785(5) 0.097(3) Uani 1 1 d .
H1SA H 0.443006 0.131528 0.947717 0.116 Uiso 1 1 calc R
H1SB H 0.454214 0.136336 1.014094 0.116 Uiso 1 1 calc R
C2S C 0.3915(8) -0.0171(9) 0.9737(5) 0.109(4) Uani 1 1 d .
H2SA H 0.310344 -0.003173 0.971416 0.131 Uiso 1 1 calc R
H2SB H 0.406544 -0.068003 0.940117 0.131 Uiso 1 1 calc R
C3S C 0.4208(6) -0.0654(6) 1.0237(3) 0.056(2) Uani 1 1 d .
H3SA H 0.411718 -0.011501 1.057199 0.068 Uiso 1 1 calc R
H3SB H 0.371171 -0.134974 1.025115 0.068 Uiso 1 1 calc R

loop_
_atom_site_aniso_label
_atom_site_aniso_U_11
_atom_site_aniso_U_22
_atom_site_aniso_U_33
_atom_site_aniso_U_23
_atom_site_aniso_U_13
_atom_site_aniso_U_12
Ir1 0.01068(7) 0.00992(7) 0.00974(7) 0.00161(6) 0.00163(5) 0.00229(5)
Ir2 0.01284(7) 0.01138(8) 0.01353(8) 0.00028(6) 0.00006(6) 0.00432(6)
Ir3 0.01297(7) 0.01299(8) 0.00888(7) 0.00078(6) 0.00134(6) 0.00257(6)
O1 0.0155(14) 0.0121(14) 0.0106(14) 0.0011(11) 0.0039(11) 0.0011(11)
O2 0.0170(15) 0.0145(15) 0.0110(15) 0.0010(12) 0.0020(11) 0.0016(12)
O3 0.0142(14) 0.0114(14) 0.0170(16) 0.0028(12) 0.0012(12) 0.0046(11)
O4 0.0128(14) 0.0110(14) 0.0134(15) 0.0010(11) -0.0007(11) 0.0022(11)
O5 0.0134(14) 0.0181(16) 0.0169(16) -0.0019(13) -0.0014(12) 0.0037(12)
O6 0.0155(14) 0.0148(15) 0.0141(15) -0.0017(12) 0.0007(12) 0.0049(12)
N1 0.0140(17) 0.0120(17) 0.0165(19) 0.0040(14) 0.0041(14) 0.0010(13)
N2 0.0172(18) 0.0131(18) 0.021(2) 0.0008(15) -0.0007(15) 0.0061(14)
N3 0.0201(18) 0.0140(18) 0.0120(18) -0.0008(14) 0.0011(14) 0.0033(14)
C1 0.0142(19) 0.018(2) 0.0078(19) 0.0021(16) 0.0036(15) 0.0043(16)
C2 0.0145(19) 0.014(2) 0.0077(19) 0.0011(15) 0.0016(15) -0.0001(15)
C3 0.0121(19) 0.017(2) 0.013(2) 0.0021(16) 0.0015(15) 0.0015(16)
C4 0.0119(19) 0.020(2) 0.014(2) 0.0024(17) 0.0008(16) 0.0030(16)
C5 0.0140(19) 0.014(2) 0.012(2) 0.0038(16) 0.0016(15) 0.0018(15)
C6 0.016(2) 0.021(2) 0.017(2) 0.0033(18) 0.0057(17) 0.0018(17)
C7 0.019(2) 0.015(2) 0.017(2) 0.0019(17) 0.0011(17) 0.0043(17)
C8 0.021(2) 0.014(2) 0.017(2) 0.0019(17) 0.0029(17) 0.0012(17)
C9 0.014(2) 0.026(3) 0.022(2) 0.004(2) 0.0006(17) 0.0078(18)
C10 0.019(2) 0.016(2) 0.025(3) 0.0105(19) 0.0033(18) 0.0016(17)
C11 0.024(2) 0.011(2) 0.017(2) -0.0001(17) 0.0060(18) 0.0046(17)
C12 0.018(2) 0.012(2) 0.025(3) -0.0004(18) 0.0016(18) 0.0044(16)
C13 0.023(2) 0.012(2) 0.020(2) 0.0032(18) 0.0006(18) 0.0050(17)
C14 0.020(2) 0.016(2) 0.018(2) 0.0019(18) 0.0018(17) 0.0016(17)
C15 0.018(2) 0.011(2) 0.020(2) -0.0018(17) 0.0029(17) 0.0041(16)
C16 0.030(3) 0.019(2) 0.018(2) -0.0022(19) 0.0058(19) 0.0030(19)
C17 0.024(2) 0.019(2) 0.037(3) 0.002(2) 0.003(2) 0.0107(19)
C18 0.030(3) 0.036(3) 0.020(3) 0.011(2) -0.003(2) 0.008(2)
C19 0.027(3) 0.023(3) 0.022(3) 0.005(2) 0.006(2) 0.000(2)
C20 0.017(2) 0.020(2) 0.028(3) 0.006(2) 0.0008(19) 0.0029(18)
C21 0.015(2) 0.018(2) 0.015(2) 0.0019(17) 0.0020(16) 0.0054(16)
C22 0.015(2) 0.025(2) 0.016(2) 0.0022(19) 0.0043(17) 0.0025(18)
C23 0.0122(19) 0.021(2) 0.016(2) 0.0039(18) 0.0035(16) 0.0005(16)
C24 0.0116(19) 0.018(2) 0.017(2) 0.0037(17) 0.0025(16) 0.0035(16)
C25 0.0137(19) 0.022(2) 0.010(2) -0.0017(17) 0.0019(15) 0.0012(16)
C26 0.027(2) 0.020(2) 0.022(3) 0.008(2) 0.005(2) 0.0013(19)
C27 0.025(2) 0.040(3) 0.013(2) 0.001(2) 0.0046(19) 0.003(2)
C28 0.022(2) 0.019(2) 0.031(3) -0.001(2) 0.005(2) 0.0085(19)
C29 0.017(2) 0.031(3) 0.017(2) 0.011(2) 0.0001(17) 0.0045(19)
C30 0.024(2) 0.023(3) 0.019(2) -0.0023(19) -0.0023(19) 0.0045(19)
C31 0.0101(18) 0.0130(19) 0.0106(19) 0.0014(15) -0.0006(14) 0.0044(15)
C32 0.017(2) 0.013(2) 0.012(2) 0.0002(16) 0.0004(16) 0.0000(16)
C33 0.0128(19) 0.014(2) 0.012(2) -0.0020(16) 0.0015(15) 0.0048(15)
C34 0.0115(19) 0.014(2) 0.026(3) 0.0007(18) -0.0047(17) 0.0046(16)
C35 0.016(2) 0.013(2) 0.017(2) 0.0041(17) 0.0015(16) 0.0038(16)
C36 0.0123(19) 0.018(2) 0.016(2) -0.0027(17) -0.0023(16) 0.0057(16)
F1 0.038(2) 0.049(2) 0.047(2) -0.0017(18) -0.0120(16) -0.0070(16)
F2 0.043(2) 0.0240(18) 0.064(3) -0.0054(17) 0.0088(18) 0.0124(15)
F3 0.0360(17) 0.0396(19) 0.0323(18) 0.0147(15) 0.0094(14) 0.0189(15)
F4 0.051(2) 0.052(2) 0.0244(18) 0.0152(16) -0.0040(15) 0.0049(17)
B1 0.028(3) 0.020(3) 0.022(3) 0.003(2) 0.001(2) 0.002(2)
F5 0.0239(16) 0.047(2) 0.043(2) 0.0143(17) 0.0051(14) -0.0085(14)
F6 0.061(2) 0.040(2) 0.036(2) -0.0050(16) 0.0075(17) -0.0116(18)
F7 0.0252(16) 0.051(2) 0.041(2) 0.0151(17) 0.0087(14) 0.0198(15)
F8 0.0379(18) 0.0403(19) 0.0290(17) 0.0152(15) 0.0084(14) 0.0173(15)
B2 0.019(3) 0.025(3) 0.025(3) 0.007(2) 0.002(2) 0.000(2)
F9 0.100(3) 0.058(3) 0.033(2) -0.011(2) 0.007(2) 0.007(2)
F10 0.057(3) 0.069(3) 0.068(3) -0.005(2) -0.007(2) -0.026(2)
F11 0.077(3) 0.065(3) 0.059(3) 0.035(2) 0.021(2) 0.037(2)
F12 0.062(3) 0.042(2) 0.063(3) 0.032(2) 0.002(2) 0.0029(19)
B3 0.034(3) 0.025(3) 0.029(3) 0.005(3) -0.006(3) -0.001(2)
O1D 0.045(2) 0.0219(19) 0.031(2) -0.0074(16) -0.0005(17) 0.0116(17)
N1D 0.035(2) 0.017(2) 0.014(2) 0.0010(16) 0.0017(17) 0.0023(17)
C13D 0.032(3) 0.025(3) 0.019(3) -0.003(2) 0.002(2) 0.000(2)
C14D 0.045(3) 0.023(3) 0.021(3) 0.001(2) 0.006(2) 0.009(2)
C15D 0.051(4) 0.028(3) 0.028(3) 0.006(2) 0.010(3) 0.009(3)
O2D 0.076(4) 0.063(4) 0.070(4) -0.010(3) 0.015(3) -0.027(3)
N2D 0.042(3) 0.042(3) 0.044(3) 0.011(3) -0.007(2) 0.014(2)
C4D 0.064(5) 0.062(5) 0.037(4) 0.005(4) -0.001(3) -0.003(4)
C5D 0.053(4) 0.050(4) 0.066(5) 0.003(4) -0.024(4) 0.001(3)
C6D 0.093(6) 0.040(4) 0.041(4) 0.001(3) 0.005(4) -0.004(4)
O3D 0.0225(17) 0.0190(18) 0.036(2) 0.0013(15) 0.0118(15) -0.0035(14)
N3D 0.019(2) 0.017(2) 0.041(3) -0.0064(19) 0.0061(18) 0.0019(16)
C7D 0.027(3) 0.017(2) 0.028(3) 0.001(2) 0.001(2) -0.0005(19)
C8D 0.028(3) 0.036(3) 0.054(4) -0.011(3) 0.002(3) 0.012(2)
C9D 0.041(3) 0.028(3) 0.061(4) 0.012(3) 0.025(3) 0.008(3)
O4D 0.033(2) 0.032(2) 0.033(2) -0.0039(17) -0.0002(17) 0.0121(17)
N4D 0.025(2) 0.0160(19) 0.018(2) -0.0002(16) 0.0029(16) 0.0008(15)
C10D 0.047(3) 0.027(3) 0.031(3) 0.011(2) -0.001(3) 0.010(3)
C11D 0.042(3) 0.032(3) 0.030(3) -0.004(2) 0.012(3) 0.004(3)
C12D 0.021(2) 0.023(2) 0.023(3) 0.003(2) -0.0039(19) 0.0012(19)
O5D 0.024(2) 0.076(3) 0.023(2) 0.011(2) -0.0081(16) -0.007(2)
N5D 0.031(3) 0.043(3) 0.041(3) -0.008(2) -0.012(2) 0.014(2)
C2AA 0.039(4) 0.058(5) 0.076(6) 0.006(4) -0.005(4) -0.005(3)
C3AA 0.073(6) 0.177(11) 0.034(5) -0.020(6) 0.017(4) -0.045(6)
C4AA 0.046(4) 0.086(7) 0.080(6) 0.023(5) -0.010(4) -0.004(4)
C1S 0.080(7) 0.120(10) 0.094(8) 0.018(7) 0.016(6) 0.013(7)
C2S 0.063(6) 0.101(8) 0.169(12) 0.075(8) -0.026(7) -0.016(6)
C3S 0.044(4) 0.059(5) 0.081(6) 0.042(4) 0.037(4) 0.019(3)

loop_
_atom_type_symbol
_atom_type_description
_atom_type_scat_dispersion_real
_atom_type_scat_dispersion_imag
_atom_type_scat_source
C C 0.0033 0.0016 'International Tables Vol C Tables 4.2.6.8 and 6.1.1.4'
H H 0.0000 0.0000 'International Tables Vol C Tables 4.2.6.8 and 6.1.1.4'
B B 0.0013 0.0007 'International Tables Vol C Tables 4.2.6.8 and 6.1.1.4'
F F 0.0171 0.0103 'International Tables Vol C Tables 4.2.6.8 and 6.1.1.4'
Ir Ir -1.4442 7.9887 'International Tables Vol C Tables 4.2.6.8 and 6.1.1.4'
N N 0.0061 0.0033 'International Tables Vol C Tables 4.2.6.8 and 6.1.1.4'
O O 0.0106 0.0060 'International Tables Vol C Tables 4.2.6.8 and 6.1.1.4'

loop_
_geom_angle_atom_site_label_1
_geom_angle_atom_site_label_2
_geom_angle_atom_site_label_3
_geom_angle
_geom_angle_site_symmetry_1
O1 Ir1 O3 82.55(11) .
O1 Ir1 N1 76.77(12) .
O1 Ir1 C1 163.71(14) .
O1 Ir1 C2 124.26(14) .
O1 Ir1 C3 99.26(14) .
O1 Ir1 C5 142.71(14) .
O3 Ir1 C2 100.79(14) .
O3 Ir1 C3 130.42(14) .
N1 Ir1 O3 79.72(12) .
N1 Ir1 C2 158.95(14) .
N1 Ir1 C3 149.35(15) .
C1 Ir1 O3 101.47(14) .
C1 Ir1 N1 119.39(15) .
C1 Ir1 C2 39.63(16) .
C1 Ir1 C3 66.01(16) .
C3 Ir1 C2 38.43(15) .
C4 Ir1 O1 106.96(14) .
C4 Ir1 O3 166.43(14) .
C4 Ir1 N1 111.50(16) .
C4 Ir1 C1 66.72(16) .
C4 Ir1 C2 65.95(16) .
C4 Ir1 C3 39.83(16) .
C4 Ir1 C5 39.68(16) .
C5 Ir1 O3 133.68(14) .
C5 Ir1 N1 98.60(15) .
C5 Ir1 C1 39.28(15) .
C5 Ir1 C2 65.62(16) .
C5 Ir1 C3 65.96(16) .
O4 Ir2 O5 83.33(12) .
O4 Ir2 C11 106.77(15) .
O4 Ir2 C12 141.24(15) .
O4 Ir2 C13 165.30(15) .
O4 Ir2 C14 126.35(14) .
O4 Ir2 C15 100.48(14) .
O5 Ir2 C11 165.70(15) .
O5 Ir2 C13 101.32(15) .
O5 Ir2 C14 99.94(15) .
O5 Ir2 C15 129.81(14) .
N2 Ir2 O4 77.42(12) .
N2 Ir2 O5 78.59(13) .
N2 Ir2 C11 113.06(16) .
N2 Ir2 C12 97.86(15) .
N2 Ir2 C13 117.08(16) .
N2 Ir2 C14 156.10(16) .
N2 Ir2 C15 151.44(16) .
C11 Ir2 C13 66.43(18) .
C11 Ir2 C14 65.99(17) .
C11 Ir2 C15 39.61(16) .
C12 Ir2 O5 134.07(15) .
C12 Ir2 C11 39.30(17) .
C12 Ir2 C13 39.54(18) .
C12 Ir2 C14 65.77(17) .
C12 Ir2 C15 65.70(17) .
C13 Ir2 C14 39.36(17) .
C13 Ir2 C15 65.76(18) .
C15 Ir2 C14 38.71(17) .
O2 Ir3 O6 83.81(11) .
O2 Ir3 C24 101.13(14) .
O2 Ir3 C25 130.92(14) .
O6 Ir3 C24 125.68(14) .
O6 Ir3 C25 99.76(14) .
N3 Ir3 O2 78.64(13) .
N3 Ir3 O6 77.74(13) .
N3 Ir3 C21 111.82(16) .
N3 Ir3 C22 97.55(16) .
N3 Ir3 C23 117.48(16) .
N3 Ir3 C24 156.57(15) .
N3 Ir3 C25 150.25(16) .
C21 Ir3 O2 166.87(14) .
C21 Ir3 O6 105.74(14) .
C21 Ir3 C22 39.55(17) .
C21 Ir3 C23 66.72(17) .
C21 Ir3 C24 66.06(17) .
C21 Ir3 C25 39.67(17) .
C22 Ir3 O2 133.94(15) .
C22 Ir3 O6 140.87(16) .
C22 Ir3 C24 65.46(17) .
C22 Ir3 C25 65.48(17) .
C23 Ir3 O2 101.78(15) .
C23 Ir3 O6 164.43(15) .
C23 Ir3 C22 39.40(17) .
C23 Ir3 C24 39.25(17) .
C23 Ir3 C25 65.53(17) .
C25 Ir3 C24 38.44(17) .
C31 O1 Ir1 116.1(3) .
C31 O2 Ir3 125.1(3) .
C33 O3 Ir1 124.8(3) .
C33 O4 Ir2 116.4(3) .
C35 O5 Ir2 125.8(3) .
C35 O6 Ir3 115.9(3) .
Ir1 N1 H1A 109.6 .
Ir1 N1 H1B 109.6 .
H1A N1 H1B 108.1 .
C32 N1 Ir1 110.3(3) .
C32 N1 H1A 109.6 .
C32 N1 H1B 109.6 .
Ir2 N2 H2A 109.4 .
Ir2 N2 H2B 109.4 .
H2A N2 H2B 108.0 .
C34 N2 Ir2 111.3(3) .
C34 N2 H2A 109.4 .
C34 N2 H2B 109.4 .
Ir3 N3 H3A 109.3 .
Ir3 N3 H3B 109.3 .
H3A N3 H3B 107.9 .
C36 N3 Ir3 111.7(3) .
C36 N3 H3A 109.3 .
C36 N3 H3B 109.3 .
C2 C1 Ir1 71.0(2) .
C2 C1 C6 125.9(4) .
C5 C1 Ir1 70.1(2) .
C5 C1 C2 107.0(4) .
C5 C1 C6 126.9(4) .
C6 C1 Ir1 127.7(3) .
C1 C2 Ir1 69.4(2) .
C1 C2 C7 125.3(4) .
C3 C2 Ir1 70.7(2) .
C3 C2 C1 108.8(4) .
C3 C2 C7 125.9(4) .
C7 C2 Ir1 127.3(3) .
C2 C3 Ir1 70.8(2) .
C2 C3 C4 108.1(4) .
C2 C3 C8 125.7(4) .
C4 C3 Ir1 68.9(2) .
C4 C3 C8 126.2(4) .
C8 C3 Ir1 125.1(3) .
C3 C4 Ir1 71.3(2) .
C3 C4 C9 126.1(4) .
C5 C4 Ir1 70.4(2) .
C5 C4 C3 107.0(3) .
C5 C4 C9 126.5(4) .
C9 C4 Ir1 128.3(3) .
C1 C5 Ir1 70.6(2) .
C1 C5 C4 109.0(4) .
C1 C5 C10 124.9(4) .
C4 C5 Ir1 69.9(2) .
C4 C5 C10 126.1(4) .
C10 C5 Ir1 125.0(3) .
C1 C6 H6A 109.5 .
C1 C6 H6B 109.5 .
C1 C6 H6C 109.5 .
H6A C6 H6B 109.5 .
H6A C6 H6C 109.5 .
H6B C6 H6C 109.5 .
C2 C7 H7A 109.5 .
C2 C7 H7B 109.5 .
C2 C7 H7C 109.5 .
H7A C7 H7B 109.5 .
H7A C7 H7C 109.5 .
H7B C7 H7C 109.5 .
C3 C8 H8A 109.5 .
C3 C8 H8B 109.5 .
C3 C8 H8C 109.5 .
H8A C8 H8B 109.5 .
H8A C8 H8C 109.5 .
H8B C8 H8C 109.5 .
C4 C9 H9A 109.5 .
C4 C9 H9B 109.5 .
C4 C9 H9C 109.5 .
H9A C9 H9B 109.5 .
H9A C9 H9C 109.5 .
H9B C9 H9C 109.5 .
C5 C10 H10A 109.5 .
C5 C10 H10B 109.5 .
C5 C10 H10C 109.5 .
H10A C10 H10B 109.5 .
H10A C10 H10C 109.5 .
H10B C10 H10C 109.5 .
C12 C11 Ir2 70.2(3) .
C12 C11 C15 107.2(4) .
C12 C11 C16 127.2(4) .
C15 C11 Ir2 70.9(2) .
C15 C11 C16 125.3(4) .
C16 C11 Ir2 129.0(3) .
C11 C12 Ir2 70.5(2) .
C11 C12 C13 108.8(4) .
C11 C12 C17 125.5(4) .
C13 C12 Ir2 70.4(2) .
C13 C12 C17 125.7(4) .
C17 C12 Ir2 123.4(3) .
C12 C13 Ir2 70.1(3) .
C12 C13 C14 107.6(4) .
C12 C13 C18 126.9(4) .
C14 C13 Ir2 71.6(3) .
C14 C13 C18 125.4(4) .
C18 C13 Ir2 127.0(4) .
C13 C14 Ir2 69.1(3) .
C13 C14 C19 124.9(4) .
C15 C14 Ir2 70.1(3) .
C15 C14 C13 107.8(4) .
C15 C14 C19 127.3(4) .
C19 C14 Ir2 126.1(3) .
C11 C15 Ir2 69.5(2) .
C11 C15 C20 125.9(4) .
C14 C15 Ir2 71.2(3) .
C14 C15 C11 108.6(4) .
C14 C15 C20 125.5(4) .
C20 C15 Ir2 126.5(3) .
C11 C16 H16A 109.5 .
C11 C16 H16B 109.5 .
C11 C16 H16C 109.5 .
H16A C16 H16B 109.5 .
H16A C16 H16C 109.5 .
H16B C16 H16C 109.5 .
C12 C17 H17A 109.5 .
C12 C17 H17B 109.5 .
C12 C17 H17C 109.5 .
H17A C17 H17B 109.5 .
H17A C17 H17C 109.5 .
H17B C17 H17C 109.5 .
C13 C18 H18A 109.5 .
C13 C18 H18B 109.5 .
C13 C18 H18C 109.5 .
H18A C18 H18B 109.5 .
H18A C18 H18C 109.5 .
H18B C18 H18C 109.5 .
C14 C19 H19A 109.5 .
C14 C19 H19B 109.5 .
C14 C19 H19C 109.5 .
H19A C19 H19B 109.5 .
H19A C19 H19C 109.5 .
H19B C19 H19C 109.5 .
C15 C20 H20A 109.5 .
C15 C20 H20B 109.5 .
C15 C20 H20C 109.5 .
H20A C20 H20B 109.5 .
H20A C20 H20C 109.5 .
H20B C20 H20C 109.5 .
C22 C21 Ir3 70.5(3) .
C22 C21 C25 106.7(4) .
C22 C21 C26 126.9(4) .
C25 C21 Ir3 71.7(3) .
C25 C21 C26 125.9(4) .
C26 C21 Ir3 128.6(3) .
C21 C22 Ir3 70.0(2) .
C21 C22 C27 125.5(4) .
C23 C22 Ir3 70.2(2) .
C23 C22 C21 108.8(4) .
C23 C22 C27 125.6(4) .
C27 C22 Ir3 124.1(3) .
C22 C23 Ir3 70.4(2) .
C22 C23 C24 107.7(4) .
C22 C23 C28 127.0(4) .
C24 C23 Ir3 72.0(2) .
C24 C23 C28 125.2(4) .
C28 C23 Ir3 126.6(3) .
C23 C24 Ir3 68.7(2) .
C23 C24 C29 125.9(4) .
C25 C24 Ir3 70.5(2) .
C25 C24 C23 107.9(4) .
C25 C24 C29 126.1(4) .
C29 C24 Ir3 127.6(3) .
C21 C25 Ir3 68.7(2) .
C21 C25 C30 125.4(4) .
C24 C25 Ir3 71.1(2) .
C24 C25 C21 108.6(4) .
C24 C25 C30 126.0(4) .
C30 C25 Ir3 125.7(3) .
C21 C26 H26A 109.5 .
C21 C26 H26B 109.5 .
C21 C26 H26C 109.5 .
H26A C26 H26B 109.5 .
H26A C26 H26C 109.5 .
H26B C26 H26C 109.5 .
C22 C27 H27A 109.5 .
C22 C27 H27B 109.5 .
C22 C27 H27C 109.5 .
H27A C27 H27B 109.5 .
H27A C27 H27C 109.5 .
H27B C27 H27C 109.5 .
C23 C28 H28A 109.5 .
C23 C28 H28B 109.5 .
C23 C28 H28C 109.5 .
H28A C28 H28B 109.5 .
H28A C28 H28C 109.5 .
H28B C28 H28C 109.5 .
C24 C29 H29A 109.5 .
C24 C29 H29B 109.5 .
C24 C29 H29C 109.5 .
H29A C29 H29B 109.5 .
H29A C29 H29C 109.5 .
H29B C29 H29C 109.5 .
C25 C30 H30A 109.5 .
C25 C30 H30B 109.5 .
C25 C30 H30C 109.5 .
H30A C30 H30B 109.5 .
H30A C30 H30C 109.5 .
H30B C30 H30C 109.5 .
O1 C31 O2 124.6(4) .
O1 C31 C32 119.2(4) .
O2 C31 C32 116.2(4) .
N1 C32 C31 109.6(3) .
N1 C32 H32A 109.7 .
N1 C32 H32B 109.7 .
C31 C32 H32A 109.7 .
C31 C32 H32B 109.7 .
H32A C32 H32B 108.2 .
O3 C33 C34 116.4(4) .
O4 C33 O3 124.8(4) .
O4 C33 C34 118.8(4) .
N2 C34 C33 109.9(4) .
N2 C34 H34A 109.7 .
N2 C34 H34B 109.7 .
C33 C34 H34A 109.7 .
C33 C34 H34B 109.7 .
H34A C34 H34B 108.2 .
O5 C35 C36 115.5(4) .
O6 C35 O5 125.0(4) .
O6 C35 C36 119.4(4) .
N3 C36 C35 110.3(3) .
N3 C36 H36A 109.6 .
N3 C36 H36B 109.6 .
C35 C36 H36A 109.6 .
C35 C36 H36B 109.6 .
H36A C36 H36B 108.1 .
F1 B1 F3 108.8(5) .
F1 B1 F4 110.4(5) .
F2 B1 F1 109.9(5) .
F2 B1 F3 108.9(4) .
F2 B1 F4 110.6(5) .
F4 B1 F3 108.1(4) .
F5 B2 F6 109.7(4) .
F5 B2 F7 110.1(5) .
F5 B2 F8 109.5(4) .
F6 B2 F7 111.2(4) .
F6 B2 F8 108.7(4) .
F7 B2 F8 107.7(4) .
F9 B3 F11 107.0(5) .
F9 B3 F12 112.5(5) .
F10 B3 F9 111.9(6) .
F10 B3 F11 107.6(5) .
F10 B3 F12 110.9(5) .
F12 B3 F11 106.6(5) .
C13D N1D C14D 120.8(4) .
C13D N1D C15D 121.5(4) .
C14D N1D C15D 117.3(4) .
O1D C13D N1D 124.8(5) .
O1D C13D H13D 117.6 .
N1D C13D H13D 117.6 .
N1D C14D H14A 109.5 .
N1D C14D H14B 109.5 .
N1D C14D H14C 109.5 .
H14A C14D H14B 109.5 .
H14A C14D H14C 109.5 .
H14B C14D H14C 109.5 .
N1D C15D H15A 109.5 .
N1D C15D H15B 109.5 .
N1D C15D H15C 109.5 .
H15A C15D H15B 109.5 .
H15A C15D H15C 109.5 .
H15B C15D H15C 109.5 .
C4D N2D C5D 124.3(6) .
C4D N2D C6D 118.0(6) .
C6D N2D C5D 117.7(6) .
O2D C4D N2D 125.8(7) .
O2D C4D H4D 117.1 .
N2D C4D H4D 117.1 .
N2D C5D H5DA 109.5 .
N2D C5D H5DB 109.5 .
N2D C5D H5DC 109.5 .
H5DA C5D H5DB 109.5 .
H5DA C5D H5DC 109.5 .
H5DB C5D H5DC 109.5 .
N2D C6D H6DA 109.5 .
N2D C6D H6DB 109.5 .
N2D C6D H6DC 109.5 .
H6DA C6D H6DB 109.5 .
H6DA C6D H6DC 109.5 .
H6DB C6D H6DC 109.5 .
C7D N3D C8D 122.7(5) .
C7D N3D C9D 119.8(4) .
C8D N3D C9D 117.2(5) .
O3D C7D N3D 126.4(5) .
O3D C7D H7D 116.8 .
N3D C7D H7D 116.8 .
N3D C8D H8DA 109.5 .
N3D C8D H8DB 109.5 .
N3D C8D H8DC 109.5 .
H8DA C8D H8DB 109.5 .
H8DA C8D H8DC 109.5 .
H8DB C8D H8DC 109.5 .
N3D C9D H9DA 109.5 .
N3D C9D H9DB 109.5 .
N3D C9D H9DC 109.5 .
H9DA C9D H9DB 109.5 .
H9DA C9D H9DC 109.5 .
H9DB C9D H9DC 109.5 .
C10D N4D C11D 117.7(4) .
C12D N4D C10D 120.4(4) .
C12D N4D C11D 121.9(4) .
N4D C10D H10D 109.5 .
N4D C10D H10E 109.5 .
N4D C10D H10F 109.5 .
H10D C10D H10E 109.5 .
H10D C10D H10F 109.5 .
H10E C10D H10F 109.5 .
N4D C11D H11A 109.5 .
N4D C11D H11B 109.5 .
N4D C11D H11C 109.5 .
H11A C11D H11B 109.5 .
H11A C11D H11C 109.5 .
H11B C11D H11C 109.5 .
O4D C12D N4D 126.0(5) .
O4D C12D H12D 117.0 .
N4D C12D H12D 117.0 .
C2AA N5D C3AA 131.2(8) .
C2AA N5D C4AA 114.9(7) .
C3AA N5D C4AA 113.8(7) .
O5D C2AA N5D 125.1(8) .
O5D C2AA H2AA 117.4 .
N5D C2AA H2AA 117.4 .
N5D C3AA H3AA 109.5 .
N5D C3AA H3AB 109.5 .
N5D C3AA H3AC 109.5 .
H3AA C3AA H3AB 109.5 .
H3AA C3AA H3AC 109.5 .
H3AB C3AA H3AC 109.5 .
N5D C4AA H4AA 109.5 .
N5D C4AA H4AB 109.5 .
N5D C4AA H4AC 109.5 .
H4AA C4AA H4AB 109.5 .
H4AA C4AA H4AC 109.5 .
H4AB C4AA H4AC 109.5 .
H1SA C1S H1SB 108.3 .
C2S C1S H1SA 109.9 .
C2S C1S H1SB 109.9 .
C3S C1S H1SA 109.9 2_657
C3S C1S H1SB 109.9 2_657
C3S C1S C2S 109.0(9) 2_657
C1S C2S H2SA 110.7 .
C1S C2S H2SB 110.7 .
H2SA C2S H2SB 108.8 .
C3S C2S C1S 105.3(9) .
C3S C2S H2SA 110.7 .
C3S C2S H2SB 110.7 .
C1S C3S C2S 106.7(8) 2_657
C1S C3S H3SA 110.4 2_657
C1S C3S H3SB 110.4 2_657
C2S C3S H3SA 110.4 .
C2S C3S H3SB 110.4 .
H3SA C3S H3SB 108.6 .

loop_
_geom_bond_atom_site_label_1
_geom_bond_atom_site_label_2
_geom_bond_distance
_geom_bond_site_symmetry_2
Ir1 O1 2.131(3) .
Ir1 O3 2.144(3) .
Ir1 N1 2.140(4) .
Ir1 C1 2.139(4) .
Ir1 C2 2.161(4) .
Ir1 C3 2.160(4) .
Ir1 C4 2.127(4) .
Ir1 C5 2.133(4) .
Ir2 O4 2.125(3) .
Ir2 O5 2.134(3) .
Ir2 N2 2.121(4) .
Ir2 C11 2.134(4) .
Ir2 C12 2.130(4) .
Ir2 C13 2.135(4) .
Ir2 C14 2.168(5) .
Ir2 C15 2.154(4) .
Ir3 O2 2.131(3) .
Ir3 O6 2.136(3) .
Ir3 N3 2.119(4) .
Ir3 C21 2.123(5) .
Ir3 C22 2.130(4) .
Ir3 C23 2.128(4) .
Ir3 C24 2.172(4) .
Ir3 C25 2.163(4) .
O1 C31 1.256(5) .
O2 C31 1.275(5) .
O3 C33 1.267(5) .
O4 C33 1.258(5) .
O5 C35 1.267(5) .
O6 C35 1.252(5) .
N1 H1A 0.9100 .
N1 H1B 0.9100 .
N1 C32 1.480(5) .
N2 H2A 0.9100 .
N2 H2B 0.9100 .
N2 C34 1.477(5) .
N3 H3A 0.9100 .
N3 H3B 0.9100 .
N3 C36 1.474(5) .
C1 C2 1.458(6) .
C1 C5 1.436(6) .
C1 C6 1.492(6) .
C2 C3 1.422(6) .
C2 C7 1.495(6) .
C3 C4 1.460(6) .
C3 C8 1.486(6) .
C4 C5 1.446(6) .
C4 C9 1.499(6) .
C5 C10 1.501(6) .
C6 H6A 0.9800 .
C6 H6B 0.9800 .
C6 H6C 0.9800 .
C7 H7A 0.9800 .
C7 H7B 0.9800 .
C7 H7C 0.9800 .
C8 H8A 0.9800 .
C8 H8B 0.9800 .
C8 H8C 0.9800 .
C9 H9A 0.9800 .
C9 H9B 0.9800 .
C9 H9C 0.9800 .
C10 H10A 0.9800 .
C10 H10B 0.9800 .
C10 H10C 0.9800 .
C11 C12 1.434(6) .
C11 C15 1.453(6) .
C11 C16 1.501(6) .
C12 C13 1.443(6) .
C12 C17 1.499(6) .
C13 C14 1.449(6) .
C13 C18 1.493(7) .
C14 C15 1.432(6) .
C14 C19 1.492(6) .
C15 C20 1.495(6) .
C16 H16A 0.9800 .
C16 H16B 0.9800 .
C16 H16C 0.9800 .
C17 H17A 0.9800 .
C17 H17B 0.9800 .
C17 H17C 0.9800 .
C18 H18A 0.9800 .
C18 H18B 0.9800 .
C18 H18C 0.9800 .
C19 H19A 0.9800 .
C19 H19B 0.9800 .
C19 H19C 0.9800 .
C20 H20A 0.9800 .
C20 H20B 0.9800 .
C20 H20C 0.9800 .
C21 C22 1.439(6) .
C21 C25 1.455(6) .
C21 C26 1.498(6) .
C22 C23 1.435(6) .
C22 C27 1.508(6) .
C23 C24 1.445(6) .
C23 C28 1.507(6) .
C24 C25 1.427(6) .
C24 C29 1.502(6) .
C25 C30 1.497(6) .
C26 H26A 0.9800 .
C26 H26B 0.9800 .
C26 H26C 0.9800 .
C27 H27A 0.9800 .
C27 H27B 0.9800 .
C27 H27C 0.9800 .
C28 H28A 0.9800 .
C28 H28B 0.9800 .
C28 H28C 0.9800 .
C29 H29A 0.9800 .
C29 H29B 0.9800 .
C29 H29C 0.9800 .
C30 H30A 0.9800 .
C30 H30B 0.9800 .
C30 H30C 0.9800 .
C31 C32 1.508(6) .
C32 H32A 0.9900 .
C32 H32B 0.9900 .
C33 C34 1.514(6) .
C34 H34A 0.9900 .
C34 H34B 0.9900 .
C35 C36 1.516(6) .
C36 H36A 0.9900 .
C36 H36B 0.9900 .
F1 B1 1.382(7) .
F2 B1 1.378(6) .
F3 B1 1.407(6) .
F4 B1 1.388(6) .
F5 B2 1.378(6) .
F6 B2 1.382(7) .
F7 B2 1.387(6) .
F8 B2 1.411(6) .
F9 B3 1.351(7) .
F10 B3 1.339(7) .
F11 B3 1.407(7) .
F12 B3 1.384(7) .
O1D C13D 1.243(6) .
N1D C13D 1.315(6) .
N1D C14D 1.448(6) .
N1D C15D 1.454(7) .
C13D H13D 0.9500 .
C14D H14A 0.9800 .
C14D H14B 0.9800 .
C14D H14C 0.9800 .
C15D H15A 0.9800 .
C15D H15B 0.9800 .
C15D H15C 0.9800 .
O2D C4D 1.244(8) .
N2D C4D 1.335(9) .
N2D C5D 1.440(8) .
N2D C6D 1.412(8) .
C4D H4D 0.9500 .
C5D H5DA 0.9800 .
C5D H5DB 0.9800 .
C5D H5DC 0.9800 .
C6D H6DA 0.9800 .
C6D H6DB 0.9800 .
C6D H6DC 0.9800 .
O3D C7D 1.233(6) .
N3D C7D 1.308(6) .
N3D C8D 1.460(6) .
N3D C9D 1.487(7) .
C7D H7D 0.9500 .
C8D H8DA 0.9800 .
C8D H8DB 0.9800 .
C8D H8DC 0.9800 .
C9D H9DA 0.9800 .
C9D H9DB 0.9800 .
C9D H9DC 0.9800 .
O4D C12D 1.223(6) .
N4D C10D 1.447(6) .
N4D C11D 1.447(6) .
N4D C12D 1.333(6) .
C10D H10D 0.9800 .
C10D H10E 0.9800 .
C10D H10F 0.9800 .
C11D H11A 0.9800 .
C11D H11B 0.9800 .
C11D H11C 0.9800 .
C12D H12D 0.9500 .
O5D C2AA 1.254(9) .
N5D C2AA 1.291(9) .
N5D C3AA 1.382(9) .
N5D C4AA 1.505(9) .
C2AA H2AA 0.9500 .
C3AA H3AA 0.9800 .
C3AA H3AB 0.9800 .
C3AA H3AC 0.9800 .
C4AA H4AA 0.9800 .
C4AA H4AB 0.9800 .
C4AA H4AC 0.9800 .
C1S H1SA 0.9900 .
C1S H1SB 0.9900 .
C1S C2S 1.473(13) .
C1S C3S 1.418(11) 2_657
C2S H2SA 0.9900 .
C2S H2SB 0.9900 .
C2S C3S 1.452(12) .
C3S H3SA 0.9900 .
C3S H3SB 0.9900 .
